data_7236583
loop_
_publ_author_name
'Cheng, Fujun'
'Li, Qianqian'
'Duan, Jingui'
'Hosono, Nobuhiko'
'Noro, Shin-ichiro'
'Krishna, Rajamani'
'Lyu, Hongliang'
'Kusaka, Shinpei'
'Jin, Wanqin'
'Kitagawa, Susumu'

_publ_section_title
;
 Fine-tuning optimal porous coordination polymers using functional alkyl
 groups for CH4 purification
;
_journal_issue 34
_journal_name_full 'Journal of Materials Chemistry A'
_journal_page_first 17874
_journal_paper_doi 10.1039/C7TA02760E
_journal_volume 5
_journal_year 2017
_chemical_formula_sum 'C13 H10 Cu N2 O4'
_chemical_formula_weight 321.77
_space_group_crystal_system monoclinic
_space_group_IT_number 14
_space_group_name_Hall '-P 2ybc'
_space_group_name_H-M_alt 'P 1 21/c 1'
_atom_sites_solution_hydrogens geom
_audit_creation_method SHELXL-2013
_audit_update_record
;
2017-02-17 deposited with the CCDC.
2017-07-05 downloaded from the CCDC.
;
_cell_angle_alpha 90
_cell_angle_beta 111.86(3)
_cell_angle_gamma 90
_cell_formula_units_Z 4
_cell_length_a 10.93(3)
_cell_length_b 13.71(4)
_cell_length_c 13.47(3)
_cell_measurement_reflns_used 1077
_cell_measurement_temperature 296(2)
_cell_measurement_theta_max 20.55
_cell_measurement_theta_min 2.45
_cell_volume 1873(9)
_computing_structure_refinement 'SHELXL-2013 (Sheldrick, 2013)'
_diffrn_ambient_temperature 296(2)
_diffrn_measured_fraction_theta_full 0.994
_diffrn_measured_fraction_theta_max 0.971
_diffrn_measurement_device_type 'CCD area detector'
_diffrn_measurement_method 'phi and omega scans'
_diffrn_radiation_type MoK\a
_diffrn_radiation_wavelength 0.71073
_diffrn_reflns_av_R_equivalents 0.1537
_diffrn_reflns_av_unetI/netI 0.2159
_diffrn_reflns_Laue_measured_fraction_full 0.994
_diffrn_reflns_Laue_measured_fraction_max 0.971
_diffrn_reflns_limit_h_max 13
_diffrn_reflns_limit_h_min -11
_diffrn_reflns_limit_k_max 16
_diffrn_reflns_limit_k_min -16
_diffrn_reflns_limit_l_max 16
_diffrn_reflns_limit_l_min -16
_diffrn_reflns_number 12914
_diffrn_reflns_point_group_measured_fraction_full 0.994
_diffrn_reflns_point_group_measured_fraction_max 0.971
_diffrn_reflns_theta_full 25.242
_diffrn_reflns_theta_max 26.045
_diffrn_reflns_theta_min 2.205
_exptl_absorpt_coefficient_mu 1.175
_exptl_absorpt_process_details sadabs
_exptl_crystal_colour green
_exptl_crystal_density_diffrn 1.141
_exptl_crystal_description block
_exptl_crystal_F_000 652
_exptl_crystal_size_max 0.080
_exptl_crystal_size_mid 0.070
_exptl_crystal_size_min 0.040
_refine_diff_density_max 1.810
_refine_diff_density_min -0.958
_refine_diff_density_rms 0.185
_refine_ls_extinction_method none
_refine_ls_goodness_of_fit_ref 1.003
_refine_ls_hydrogen_treatment constr
_refine_ls_matrix_type full
_refine_ls_number_parameters 173
_refine_ls_number_reflns 3597
_refine_ls_number_restraints 296
_refine_ls_restrained_S_all 1.017
_refine_ls_R_factor_all 0.1831
_refine_ls_R_factor_gt 0.1122
_refine_ls_shift/su_max 0.002
_refine_ls_shift/su_mean 0.000
_refine_ls_structure_factor_coef Fsqd
_refine_ls_weighting_details
;
 w=1/[\s^2^(Fo^2^)+(0.1432P)^2^]
 where P=(Fo^2^+2Fc^2^)/3
;
_refine_ls_weighting_scheme calc
_refine_ls_wR_factor_gt 0.2809
_refine_ls_wR_factor_ref 0.3116
_reflns_Friedel_coverage 0.000
_reflns_number_gt 1575
_reflns_number_total 3597
_reflns_threshold_expression 'I > 2\s(I)'
_cod_data_source_file c7ta02760e2.cif
_cod_data_source_block bs
_cod_original_cell_volume 1874(8)
_cod_original_sg_symbol_H-M 'P 21/c'
_cod_database_code 7236583
_shelx_space_group_comment
;
The symmetry employed for this shelxl refinement is uniquely defined
by the following loop, which should always be used as a source of
symmetry information in preference to the above space-group names.
They are only intended as comments.
;
_shelx_estimated_absorpt_t_min 0.912
_shelx_estimated_absorpt_t_max 0.954
_platon_squeeze_void_probe_radius 1.20
_shelxl_version_number 2013-2

loop_
_space_group_symop_operation_xyz
'x, y, z'
'-x, y+1/2, -z+1/2'
'-x, -y, -z'
'x, -y-1/2, z-1/2'

loop_
_atom_site_label
_atom_site_type_symbol
_atom_site_fract_x
_atom_site_fract_y
_atom_site_fract_z
_atom_site_U_iso_or_equiv
_atom_site_adp_type
_atom_site_occupancy
_atom_site_site_symmetry_order
_atom_site_calc_flag
_atom_site_refinement_flags_posn
_atom_site_refinement_flags_adp
C1 C 0.3906(11) 0.8809(9) 0.3475(9) 0.047(3) Uani 1 1 d . U
C2 C 0.3241(10) 0.8019(8) 0.2683(8) 0.044(2) Uani 1 1 d . U
C3 C 0.1882(11) 0.7940(9) 0.2384(9) 0.063(3) Uani 1 1 d . U
H3 H 0.1400 0.8373 0.2627 0.075 Uiso 1 1 calc R U
C4 C 0.1280(12) 0.7161(10) 0.1686(11) 0.071(3) Uani 1 1 d . U
C5 C 0.1875(12) 0.6576(10) 0.1230(10) 0.067(3) Uani 1 1 d . U
H5 H 0.1406 0.6122 0.0716 0.081 Uiso 1 1 calc R U
C6 C 0.3284(9) 0.6671(8) 0.1564(8) 0.042(2) Uani 1 1 d . U
C7 C 0.3918(10) 0.7385(8) 0.2272(8) 0.044(3) Uani 1 1 d . U
H7 H 0.4827 0.7447 0.2483 0.052 Uiso 1 1 calc R U
C8 C 0.3943(10) 0.6000(9) 0.1043(9) 0.046(3) Uani 1 1 d . U
C10 C -0.2349(9) 0.7432(8) 0.0367(11) 0.169(7) Uani 1 1 d G U
H10 H -0.3141 0.7733 -0.0036 0.203 Uiso 1 1 calc R U
N2 N -0.2207(7) 0.6517(6) 0.0892(8) 0.063(3) Uani 1 1 d G U
C11 C -0.0839(9) 0.6326(7) 0.1414(9) 0.115(5) Uani 1 1 d G U
N1 N -0.0136(7) 0.7124(9) 0.1211(11) 0.117(4) Uani 1 1 d G U
C9 C -0.1069(12) 0.7807(8) 0.0564(13) 0.177(7) Uani 1 1 d G U
H9 H -0.0875 0.8397 0.0313 0.213 Uiso 1 1 calc R U
O1 O 0.3295(7) 0.9574(5) 0.3531(6) 0.0482(19) Uani 1 1 d . U
O2 O 0.5086(7) 0.8598(5) 0.4118(6) 0.053(2) Uani 1 1 d . U
O3 O 0.5138(6) 0.6245(5) 0.1171(6) 0.0465(19) Uani 1 1 d . U
O4 O 0.3342(7) 0.5293(5) 0.0527(6) 0.0486(19) Uani 1 1 d . U
Cu1 Cu 0.38937(11) 1.05785(9) 0.46271(10) 0.0349(5) Uani 1 1 d . U
C12 C -0.017(2) 0.5316(16) 0.208(2) 0.165(7) Uani 1 1 d . U
H12A H 0.0598 0.5532 0.2675 0.198 Uiso 1 1 calc R U
H12B H -0.0794 0.5086 0.2384 0.198 Uiso 1 1 calc R U
C13 C 0.029(3) 0.4367(19) 0.164(2) 0.195(10) Uani 1 1 d . U
H13A H 0.1126 0.4157 0.2141 0.292 Uiso 1 1 calc R U
H13B H 0.0364 0.4513 0.0965 0.292 Uiso 1 1 calc R U
H13C H -0.0350 0.3858 0.1538 0.292 Uiso 1 1 calc R U

loop_
_atom_site_aniso_label
_atom_site_aniso_U_11
_atom_site_aniso_U_22
_atom_site_aniso_U_33
_atom_site_aniso_U_23
_atom_site_aniso_U_13
_atom_site_aniso_U_12
C1 0.035(5) 0.050(6) 0.058(6) -0.013(5) 0.021(5) -0.009(5)
C2 0.028(5) 0.049(6) 0.058(6) -0.016(5) 0.020(4) -0.006(4)
C3 0.030(5) 0.065(7) 0.089(7) -0.040(6) 0.018(5) -0.010(5)
C4 0.043(6) 0.066(7) 0.108(7) -0.031(6) 0.032(5) -0.002(5)
C5 0.050(6) 0.071(7) 0.082(7) -0.034(6) 0.026(6) -0.013(6)
C6 0.028(5) 0.055(6) 0.046(5) -0.012(5) 0.018(4) -0.001(4)
C7 0.022(5) 0.045(6) 0.063(6) -0.014(5) 0.015(4) -0.004(4)
C8 0.027(5) 0.056(6) 0.059(6) -0.012(5) 0.020(4) -0.001(5)
C10 0.108(10) 0.134(10) 0.222(12) 0.011(10) 0.010(9) -0.020(9)
N2 0.040(5) 0.040(5) 0.107(7) -0.014(5) 0.026(5) 0.002(4)
C11 0.082(8) 0.111(9) 0.171(10) -0.014(8) 0.068(7) 0.000(7)
N1 0.068(6) 0.091(8) 0.183(9) -0.012(7) 0.036(7) 0.009(6)
C9 0.107(10) 0.145(11) 0.242(12) 0.014(10) 0.022(9) -0.017(9)
O1 0.026(4) 0.047(5) 0.071(4) -0.020(4) 0.017(3) -0.001(3)
O2 0.033(4) 0.048(5) 0.074(5) -0.015(4) 0.016(4) 0.000(3)
O3 0.022(4) 0.043(4) 0.076(5) -0.019(4) 0.020(3) -0.006(3)
O4 0.039(4) 0.043(4) 0.069(5) -0.019(4) 0.026(4) -0.008(3)
Cu1 0.0167(6) 0.0353(8) 0.0543(8) -0.0004(7) 0.0150(5) 0.0002(6)
C12 0.123(12) 0.149(12) 0.235(13) 0.019(11) 0.079(10) -0.004(10)
C13 0.123(16) 0.185(18) 0.29(2) -0.008(18) 0.100(16) -0.025(14)

loop_
_atom_type_symbol
_atom_type_description
_atom_type_scat_dispersion_real
_atom_type_scat_dispersion_imag
_atom_type_scat_source
C C 0.0033 0.0016 'International Tables Vol C Tables 4.2.6.8 and 6.1.1.4'
H H 0.0000 0.0000 'International Tables Vol C Tables 4.2.6.8 and 6.1.1.4'
N N 0.0061 0.0033 'International Tables Vol C Tables 4.2.6.8 and 6.1.1.4'
O O 0.0106 0.0060 'International Tables Vol C Tables 4.2.6.8 and 6.1.1.4'
Cu Cu 0.3201 1.2651 'International Tables Vol C Tables 4.2.6.8 and 6.1.1.4'

loop_
_geom_angle_atom_site_label_1
_geom_angle_atom_site_label_2
_geom_angle_atom_site_label_3
_geom_angle
_geom_angle_site_symmetry_1
_geom_angle_site_symmetry_3
O1 C1 O2 124.4(10) . .
O1 C1 C2 120.9(10) . .
O2 C1 C2 114.5(10) . .
C7 C2 C3 120.5(10) . .
C7 C2 C1 123.1(9) . .
C3 C2 C1 116.4(10) . .
C2 C3 C4 115.7(11) . .
C2 C3 H3 122.1 . .
C4 C3 H3 122.1 . .
C5 C4 C3 125.5(12) . .
C5 C4 N1 114.0(12) . .
C3 C4 N1 118.7(11) . .
C4 C5 C6 117.0(11) . .
C4 C5 H5 121.5 . .
C6 C5 H5 121.5 . .
C7 C6 C5 119.3(10) . .
C7 C6 C8 124.2(9) . .
C5 C6 C8 116.4(9) . .
C6 C7 C2 121.5(10) . .
C6 C7 H7 119.3 . .
C2 C7 H7 119.3 . .
O4 C8 O3 125.5(10) . .
O4 C8 C6 120.0(9) . .
O3 C8 C6 114.6(9) . .
C9 C10 N2 108.0 . .
C9 C10 H10 126.0 . .
N2 C10 H10 126.0 . .
C11 N2 C10 108.0 . .
C11 N2 Cu1 132.2(6) . 2_545
C10 N2 Cu1 116.5(6) . 2_545
N1 C11 N2 108.0 . .
N1 C11 C12 125.7(11) . .
N2 C11 C12 126.1(11) . .
C11 N1 C9 108.0 . .
C11 N1 C4 120.8(11) . .
C9 N1 C4 131.1(11) . .
C10 C9 N1 108.0 . .
C10 C9 H9 126.0 . .
N1 C9 H9 126.0 . .
C1 O1 Cu1 126.7(7) . .
C1 O2 Cu1 123.1(7) . 3_676
C8 O3 Cu1 121.4(7) . 2_645
C8 O4 Cu1 127.5(7) . 4_575
O1 Cu1 O4 86.8(4) . 4_576
O1 Cu1 O3 90.6(4) . 2_655
O4 Cu1 O3 165.2(3) 4_576 2_655
O1 Cu1 O2 165.6(3) . 3_676
O4 Cu1 O2 91.4(4) 4_576 3_676
O3 Cu1 O2 87.5(4) 2_655 3_676
O1 Cu1 N2 100(2) . 2
O4 Cu1 N2 98.2(14) 4_576 2
O3 Cu1 N2 96.6(14) 2_655 2
O2 Cu1 N2 95(2) 3_676 2
O1 Cu1 Cu1 82.6(3) . 3_676
O4 Cu1 Cu1 81.6(3) 4_576 3_676
O3 Cu1 Cu1 83.7(3) 2_655 3_676
O2 Cu1 Cu1 83.0(3) 3_676 3_676
N2 Cu1 Cu1 178(2) 2 3_676
C13 C12 C11 128(2) . .
C13 C12 H12A 105.3 . .
C11 C12 H12A 105.3 . .
C13 C12 H12B 105.3 . .
C11 C12 H12B 105.3 . .
H12A C12 H12B 106.0 . .
C12 C13 H13A 109.5 . .
C12 C13 H13B 109.5 . .
H13A C13 H13B 109.5 . .
C12 C13 H13C 109.5 . .
H13A C13 H13C 109.5 . .
H13B C13 H13C 109.5 . .

loop_
_geom_bond_atom_site_label_1
_geom_bond_atom_site_label_2
_geom_bond_distance
_geom_bond_site_symmetry_2
C1 O1 1.262(13) .
C1 O2 1.291(12) .
C1 C2 1.504(15) .
C2 C7 1.384(13) .
C2 C3 1.391(15) .
C3 C4 1.412(16) .
C3 H3 0.9300 .
C4 C5 1.320(16) .
C4 N1 1.439(14) .
C5 C6 1.441(15) .
C5 H5 0.9300 .
C6 C7 1.362(14) .
C6 C8 1.495(14) .
C7 H7 0.9300 .
C8 O4 1.230(12) .
C8 O3 1.297(12) .
C10 C9 1.4200 .
C10 N2 1.4200 .
C10 H10 0.9300 .
N2 C11 1.4200 .
N2 Cu1 2.142(8) 2_545
C11 N1 1.4200 .
C11 C12 1.66(2) .
N1 C9 1.4200 .
C9 H9 0.9300 .
O1 Cu1 1.945(8) .
O2 Cu1 1.993(8) 3_676
O3 Cu1 1.989(8) 2_645
O4 Cu1 1.951(8) 4_575
Cu1 O4 1.951(8) 4_576
Cu1 O3 1.989(8) 2_655
Cu1 O2 1.993(8) 3_676
Cu1 N2 2.14(3) 2
Cu1 Cu1 2.751(6) 3_676
C12 C13 1.59(3) .
C12 H12A 0.9700 .
C12 H12B 0.9700 .
C13 H13A 0.9600 .
C13 H13B 0.9600 .
C13 H13C 0.9600 .

loop_
_geom_torsion_atom_site_label_1
_geom_torsion_atom_site_label_2
_geom_torsion_atom_site_label_3
_geom_torsion_atom_site_label_4
_geom_torsion
_geom_torsion_site_symmetry_1
_geom_torsion_site_symmetry_4
O1 C1 C2 C7 152.9(11) . .
O2 C1 C2 C7 -31.8(15) . .
O1 C1 C2 C3 -28.0(16) . .
O2 C1 C2 C3 147.3(11) . .
C7 C2 C3 C4 2.5(18) . .
C1 C2 C3 C4 -176.6(10) . .
C2 C3 C4 C5 -7(2) . .
C2 C3 C4 N1 -170.4(12) . .
C3 C4 C5 C6 7(2) . .
N1 C4 C5 C6 171.7(12) . .
C4 C5 C6 C7 -3.9(18) . .
C4 C5 C6 C8 179.8(12) . .
C5 C6 C7 C2 0.4(17) . .
C8 C6 C7 C2 176.3(10) . .
C3 C2 C7 C6 0.2(18) . .
C1 C2 C7 C6 179.3(10) . .
C7 C6 C8 O4 170.2(11) . .
C5 C6 C8 O4 -13.7(16) . .
C7 C6 C8 O3 -11.0(16) . .
C5 C6 C8 O3 165.1(10) . .
C9 C10 N2 C11 0.0 . .
C9 C10 N2 Cu1 -162.1(7) . 2_545
C10 N2 C11 N1 0.0 . .
Cu1 N2 C11 N1 158.2(9) 2_545 .
C10 N2 C11 C12 -176.2(16) . .
Cu1 N2 C11 C12 -18.1(17) 2_545 .
N2 C11 N1 C9 0.0 . .
C12 C11 N1 C9 176.2(16) . .
N2 C11 N1 C4 176.8(13) . .
C12 C11 N1 C4 -7.0(17) . .
C5 C4 N1 C11 76.0(15) . .
C3 C4 N1 C11 -118.5(13) . .
C5 C4 N1 C9 -108.1(15) . .
C3 C4 N1 C9 57.4(19) . .
N2 C10 C9 N1 0.0 . .
C11 N1 C9 C10 0.0 . .
C4 N1 C9 C10 -176.3(15) . .
O2 C1 O1 Cu1 -4.5(17) . .
C2 C1 O1 Cu1 170.3(7) . .
O1 C1 O2 Cu1 3.8(16) . 3_676
C2 C1 O2 Cu1 -171.2(7) . 3_676
O4 C8 O3 Cu1 7.9(16) . 2_645
C6 C8 O3 Cu1 -170.8(7) . 2_645
O3 C8 O4 Cu1 -7.4(17) . 4_575
C6 C8 O4 Cu1 171.2(7) . 4_575
N1 C11 C12 C13 -84(2) . .
N2 C11 C12 C13 92(2) . .

loop_
_platon_squeeze_void_nr
_platon_squeeze_void_average_x
_platon_squeeze_void_average_y
_platon_squeeze_void_average_z
_platon_squeeze_void_volume
_platon_squeeze_void_count_electrons
_platon_squeeze_void_content
1 -0.039 -0.023 -0.013 845 209 ' '
